data_4125339
loop_
_publ_author_name
'Metrano, Anthony J.'
'Abascal, Nadia C.'
'Mercado, Brandon Q.'
'Paulson, Eric K.'
'Hurtley, Anna E.'
'Miller, Scott J.'

_publ_section_title
;
 Diversity of Secondary Structure in Catalytic Peptides with
 \b-Turn-Biased Sequences.
;
_journal_issue 1
_journal_name_full 'Journal of the American Chemical Society'
_journal_page_first 492
_journal_page_last 516
_journal_paper_doi 10.1021/jacs.6b11348
_journal_volume 139
_journal_year 2017
_chemical_absolute_configuration syn
_chemical_formula_moiety 'C28 H50 N6 O6'
_chemical_formula_sum 'C28 H50 N6 O6'
_chemical_formula_weight 566.74
_space_group_crystal_system orthorhombic
_space_group_IT_number 19
_space_group_name_Hall 'P 2ac 2ab'
_space_group_name_H-M_alt 'P 21 21 21'
_symmetry_space_group_name_Hall 'P 2ac 2ab'
_symmetry_space_group_name_H-M 'P 21 21 21'
_atom_sites_solution_hydrogens mixed
_atom_sites_solution_primary direct
_atom_sites_solution_secondary difmap
_audit_creation_method SHELXL-2014/7
_cell_angle_alpha 90
_cell_angle_beta 90
_cell_angle_gamma 90
_cell_formula_units_Z 4
_cell_length_a 12.4001(19)
_cell_length_b 15.333(2)
_cell_length_c 16.440(2)
_cell_measurement_reflns_used 3278
_cell_measurement_temperature 100(2)
_cell_measurement_theta_max 27.08
_cell_measurement_theta_min 2.24
_cell_volume 3125.7(7)
_computing_cell_refinement 'Bruker SAINT'
_computing_data_collection 'Bruker APEX2'
_computing_data_reduction 'Bruker SAINT'
_computing_molecular_graphics
; 
Dolomanov, O.V.; Bourhis, L.J.; Gildea, R.J.; Howard, J.A.K.; Puschmann, H., 
OLEX2: A complete structure solution, refinement and analysis program
(2009). J. Appl. Cryst., 42, 339-341.  
;
_computing_publication_material 'CIFTAB-2013/2 (Sheldrick, 2013)'
_computing_structure_refinement 'SHELXL-2014/7 (Sheldrick, 2014)'
_computing_structure_solution 'SHELXT-2014/5 (Sheldrick, 2014)'
_diffrn_ambient_temperature 100(2)
_diffrn_detector_area_resol_mean 10.42
_diffrn_measured_fraction_theta_full 0.988
_diffrn_measured_fraction_theta_max 0.988
_diffrn_measurement_device_type 'Bruker D8 with PHOTON 100 detector'
_diffrn_measurement_method '\w/\q shutterless scans'
_diffrn_radiation_type Synchrotron
_diffrn_radiation_wavelength 0.7749
_diffrn_reflns_av_R_equivalents 0.0363
_diffrn_reflns_av_unetI/netI 0.0677
_diffrn_reflns_Laue_measured_fraction_full 0.988
_diffrn_reflns_Laue_measured_fraction_max 0.988
_diffrn_reflns_limit_h_max 9
_diffrn_reflns_limit_h_min -14
_diffrn_reflns_limit_k_max 14
_diffrn_reflns_limit_k_min -18
_diffrn_reflns_limit_l_max 18
_diffrn_reflns_limit_l_min -19
_diffrn_reflns_number 8929
_diffrn_reflns_point_group_measured_fraction_full 0.980
_diffrn_reflns_point_group_measured_fraction_max 0.980
_diffrn_reflns_theta_full 27.441
_diffrn_reflns_theta_max 27.441
_diffrn_reflns_theta_min 2.243
_diffrn_source 'Advanced Light Source station 11.3.1'
_exptl_absorpt_coefficient_mu 0.104
_exptl_absorpt_correction_T_max 0.7455
_exptl_absorpt_correction_T_min 0.6500
_exptl_absorpt_correction_type multi-scan
_exptl_absorpt_process_details 'SADABS-2014/5 (Bruker AXS)'
_exptl_crystal_colour Colorless
_exptl_crystal_density_diffrn 1.204
_exptl_crystal_density_method 'not measured'
_exptl_crystal_description Plate
_exptl_crystal_F_000 1232
_exptl_crystal_size_max 0.040
_exptl_crystal_size_mid 0.040
_exptl_crystal_size_min 0.010
_refine_diff_density_max 0.354
_refine_diff_density_min -0.221
_refine_diff_density_rms 0.048
_refine_ls_abs_structure_details
; 
 Flack x determined using 1595 quotients [(I+)-(I-)]/[(I+)+(I-)] 
 (Parsons, Flack and Wagner, Acta Cryst. B69 (2013) 249-259). 
;
_refine_ls_abs_structure_Flack -0.9(8)
_refine_ls_extinction_method none
_refine_ls_goodness_of_fit_ref 1.065
_refine_ls_hydrogen_treatment mixed
_refine_ls_matrix_type full
_refine_ls_number_parameters 382
_refine_ls_number_reflns 5418
_refine_ls_number_restraints 3
_refine_ls_restrained_S_all 1.066
_refine_ls_R_factor_all 0.0659
_refine_ls_R_factor_gt 0.0507
_refine_ls_shift/su_max 0.000
_refine_ls_shift/su_mean 0.000
_refine_ls_structure_factor_coef Fsqd
_refine_ls_weighting_details 'w=1/[\s^2^(Fo^2^)+(0.0494P)^2^+0.6310P] where P=(Fo^2^+2Fc^2^)/3'
_refine_ls_weighting_scheme calc
_refine_ls_wR_factor_gt 0.1139
_refine_ls_wR_factor_ref 0.1212
_reflns_Friedel_coverage 0.762
_reflns_Friedel_fraction_full 0.969
_reflns_Friedel_fraction_max 0.969
_reflns_number_gt 4410
_reflns_number_total 5418
_reflns_threshold_expression 'I > 2\s(I)'
_cod_data_source_file ja6b11348_si_015.cif
_cod_data_source_block als-16026
_cod_depositor_comments 'Adding full bibliography for 4125336--4125366.cif.'
_cod_original_cell_volume 3125.7(8)
_cod_database_code 4125339
_shelx_shelxl_version_number 2014/7
_shelx_space_group_comment
; 
The symmetry employed for this shelxl refinement is uniquely defined 
by the following loop, which should always be used as a source of 
symmetry information in preference to the above space-group names. 
They are only intended as comments. 
;
_shelx_estimated_absorpt_t_min 0.996
_shelx_estimated_absorpt_t_max 0.999

loop_
_space_group_symop_operation_xyz
'x, y, z'
'-x+1/2, -y, z+1/2'
'-x, y+1/2, -z+1/2'
'x+1/2, -y+1/2, -z'

loop_
_atom_site_label
_atom_site_type_symbol
_atom_site_fract_x
_atom_site_fract_y
_atom_site_fract_z
_atom_site_U_iso_or_equiv
_atom_site_adp_type
_atom_site_occupancy
_atom_site_site_symmetry_order
_atom_site_calc_flag
_atom_site_refinement_flags_posn
_atom_site_refinement_flags_adp
O1 O -0.7026(3) -0.2601(3) -0.4952(2) 0.0679(12) Uani 1 1 d . .
O2 O -0.4414(2) -0.3260(2) -0.7100(2) 0.0397(8) Uani 1 1 d . .
O3 O -0.6253(2) -0.49113(18) -0.79983(15) 0.0266(6) Uani 1 1 d . .
O4 O -0.7842(2) -0.48063(18) -0.59739(16) 0.0252(6) Uani 1 1 d . .
O5 O -0.5884(2) -0.56490(17) -0.50406(16) 0.0238(6) Uani 1 1 d . .
O6 O -0.5999(2) -0.51041(17) -0.37500(15) 0.0245(6) Uani 1 1 d . .
N1 N -0.5447(3) -0.1926(2) -0.5115(2) 0.0310(8) Uani 1 1 d . .
N2 N -0.5892(3) -0.3599(2) -0.6346(2) 0.0256(8) Uani 1 1 d D .
H2 H -0.636(3) -0.405(2) -0.617(3) 0.042(14) Uiso 1 1 d D .
N3 N -0.5670(2) -0.5334(2) -0.6767(2) 0.0227(7) Uani 1 1 d D .
H3 H -0.580(3) -0.557(2) -0.6255(16) 0.014(10) Uiso 1 1 d D .
N4 N -0.7637(3) -0.6173(2) -0.64512(19) 0.0214(7) Uani 1 1 d . .
N5 N -0.7487(3) -0.5495(2) -0.4390(2) 0.0237(7) Uani 1 1 d D .
H5 H -0.781(3) -0.529(3) -0.392(2) 0.034(13) Uiso 1 1 d D .
N6 N -0.9967(3) -0.6427(2) -0.5304(2) 0.0289(8) Uani 1 1 d . .
C1 C -0.4436(4) -0.1767(4) -0.5556(3) 0.0457(13) Uani 1 1 d . .
H1A H -0.4236 -0.2291 -0.5863 0.069 Uiso 1 1 calc R U
H1B H -0.3863 -0.1626 -0.5167 0.069 Uiso 1 1 calc R U
H1C H -0.4534 -0.1278 -0.5932 0.069 Uiso 1 1 calc R U
C2 C -0.5498(4) -0.1601(3) -0.4280(3) 0.0399(12) Uani 1 1 d . .
H2A H -0.6213 -0.1351 -0.4178 0.060 Uiso 1 1 calc R U
H2B H -0.4947 -0.1151 -0.4202 0.060 Uiso 1 1 calc R U
H2C H -0.5369 -0.2083 -0.3901 0.060 Uiso 1 1 calc R U
C3 C -0.6288(4) -0.2403(3) -0.5395(3) 0.0358(11) Uani 1 1 d . .
C4 C -0.6281(3) -0.2703(3) -0.6285(2) 0.0290(9) Uani 1 1 d . .
H4 H -0.5791 -0.2314 -0.6604 0.035 Uiso 1 1 calc R U
C5 C -0.5004(3) -0.3808(3) -0.6784(2) 0.0269(9) Uani 1 1 d . .
C6 C -0.4725(3) -0.4780(3) -0.6833(2) 0.0248(9) Uani 1 1 d . .
C7 C -0.3786(3) -0.5002(3) -0.6241(3) 0.0342(10) Uani 1 1 d . .
H7A H -0.3669 -0.4556 -0.5815 0.041 Uiso 1 1 calc R U
H7B H -0.3836 -0.5592 -0.6000 0.041 Uiso 1 1 calc R U
C8 C -0.2989(3) -0.4939(3) -0.6955(3) 0.0377(11) Uani 1 1 d . .
H8A H -0.2585 -0.4382 -0.6973 0.045 Uiso 1 1 calc R U
H8B H -0.2495 -0.5444 -0.6998 0.045 Uiso 1 1 calc R U
C9 C -0.3946(3) -0.4976(3) -0.7549(2) 0.0284(10) Uani 1 1 d . .
H9A H -0.4055 -0.5556 -0.7799 0.034 Uiso 1 1 calc R U
H9B H -0.3931 -0.4513 -0.7969 0.034 Uiso 1 1 calc R U
C10 C -0.6406(3) -0.5322(3) -0.7366(2) 0.0228(9) Uani 1 1 d . .
C11 C -0.7422(3) -0.5854(3) -0.7272(2) 0.0239(9) Uani 1 1 d . .
H11 H -0.8050 -0.5496 -0.7456 0.029 Uiso 1 1 calc R U
C12 C -0.7367(4) -0.6690(3) -0.7793(3) 0.0287(10) Uani 1 1 d . .
H12A H -0.7683 -0.6591 -0.8338 0.034 Uiso 1 1 calc R U
H12B H -0.6613 -0.6890 -0.7857 0.034 Uiso 1 1 calc R U
C13 C -0.8026(4) -0.7349(3) -0.7315(2) 0.0278(9) Uani 1 1 d . .
H13A H -0.7804 -0.7952 -0.7448 0.033 Uiso 1 1 calc R U
H13B H -0.8805 -0.7282 -0.7429 0.033 Uiso 1 1 calc R U
C14 C -0.7776(3) -0.7133(2) -0.6433(2) 0.0254(9) Uani 1 1 d . .
H14A H -0.8378 -0.7303 -0.6071 0.031 Uiso 1 1 calc R U
H14B H -0.7108 -0.7427 -0.6250 0.031 Uiso 1 1 calc R U
C15 C -0.7853(3) -0.5596(2) -0.5850(2) 0.0206(8) Uani 1 1 d . .
C16 C -0.8100(3) -0.5964(3) -0.5003(2) 0.0226(9) Uani 1 1 d . .
H16 H -0.7913 -0.6598 -0.4984 0.027 Uiso 1 1 calc R U
C17 C -0.6411(3) -0.5430(2) -0.4446(2) 0.0216(9) Uani 1 1 d . .
C18 C -0.4861(3) -0.4813(3) -0.3708(3) 0.0294(9) Uani 1 1 d . .
C19 C -0.4755(4) -0.4550(3) -0.2826(3) 0.0378(12) Uani 1 1 d . .
H19A H -0.5275 -0.4087 -0.2704 0.057 Uiso 1 1 calc R U
H19B H -0.4022 -0.4337 -0.2724 0.057 Uiso 1 1 calc R U
H19C H -0.4900 -0.5055 -0.2478 0.057 Uiso 1 1 calc R U
C20 C -0.4730(4) -0.4033(3) -0.4270(3) 0.0378(11) Uani 1 1 d . .
H20A H -0.4923 -0.4201 -0.4826 0.057 Uiso 1 1 calc R U
H20B H -0.3979 -0.3834 -0.4257 0.057 Uiso 1 1 calc R U
H20C H -0.5205 -0.3560 -0.4088 0.057 Uiso 1 1 calc R U
C21 C -0.4084(4) -0.5557(3) -0.3896(3) 0.0354(11) Uani 1 1 d . .
H21A H -0.4297 -0.6076 -0.3588 0.053 Uiso 1 1 calc R U
H21B H -0.3351 -0.5386 -0.3742 0.053 Uiso 1 1 calc R U
H21C H -0.4106 -0.5687 -0.4479 0.053 Uiso 1 1 calc R U
C22 C -0.9300(3) -0.5842(3) -0.4817(2) 0.0250(9) Uani 1 1 d . .
H22A H -0.9430 -0.5956 -0.4233 0.030 Uiso 1 1 calc R U
H22B H -0.9507 -0.5230 -0.4931 0.030 Uiso 1 1 calc R U
C23 C -1.1050(4) -0.6055(3) -0.5407(3) 0.0435(13) Uani 1 1 d . .
H23A H -1.1395 -0.5994 -0.4874 0.065 Uiso 1 1 calc R U
H23B H -1.1483 -0.6441 -0.5752 0.065 Uiso 1 1 calc R U
H23C H -1.0993 -0.5480 -0.5665 0.065 Uiso 1 1 calc R U
C24 C -1.0053(4) -0.7275(3) -0.4920(3) 0.0379(11) Uani 1 1 d . .
H24A H -0.9332 -0.7529 -0.4859 0.057 Uiso 1 1 calc R U
H24B H -1.0499 -0.7659 -0.5257 0.057 Uiso 1 1 calc R U
H24C H -1.0386 -0.7210 -0.4382 0.057 Uiso 1 1 calc R U
C25 C -0.7428(4) -0.2630(3) -0.6633(3) 0.0319(10) Uani 1 1 d . .
H25A H -0.7923 -0.2967 -0.6279 0.038 Uiso 1 1 calc R U
H25B H -0.7654 -0.2012 -0.6610 0.038 Uiso 1 1 calc R U
C26 C -0.7557(3) -0.2952(3) -0.7499(3) 0.0301(10) Uani 1 1 d . .
H26 H -0.7365 -0.3585 -0.7509 0.036 Uiso 1 1 calc R U
C27 C -0.8738(4) -0.2865(3) -0.7767(3) 0.0420(12) Uani 1 1 d . .
H27A H -0.9202 -0.3184 -0.7386 0.063 Uiso 1 1 calc R U
H27B H -0.8824 -0.3108 -0.8314 0.063 Uiso 1 1 calc R U
H27C H -0.8944 -0.2248 -0.7770 0.063 Uiso 1 1 calc R U
C28 C -0.6829(4) -0.2486(3) -0.8097(3) 0.0418(12) Uani 1 1 d . .
H28A H -0.6932 -0.1855 -0.8047 0.063 Uiso 1 1 calc R U
H28B H -0.7008 -0.2670 -0.8652 0.063 Uiso 1 1 calc R U
H28C H -0.6075 -0.2632 -0.7980 0.063 Uiso 1 1 calc R U

loop_
_atom_site_aniso_label
_atom_site_aniso_U_11
_atom_site_aniso_U_22
_atom_site_aniso_U_33
_atom_site_aniso_U_23
_atom_site_aniso_U_13
_atom_site_aniso_U_12
O1 0.050(2) 0.115(3) 0.039(2) -0.024(2) 0.0178(18) -0.033(2)
O2 0.0340(17) 0.0330(16) 0.052(2) -0.0020(15) 0.0169(15) -0.0062(15)
O3 0.0287(15) 0.0338(16) 0.0174(15) 0.0044(13) 0.0013(12) 0.0048(13)
O4 0.0273(15) 0.0231(14) 0.0252(15) -0.0009(12) 0.0013(12) 0.0003(12)
O5 0.0242(14) 0.0303(15) 0.0169(15) -0.0013(12) 0.0004(12) 0.0005(12)
O6 0.0215(14) 0.0301(15) 0.0219(15) -0.0045(12) -0.0058(11) 0.0000(12)
N1 0.033(2) 0.035(2) 0.025(2) -0.0025(16) 0.0036(16) -0.0012(16)
N2 0.0228(18) 0.0313(19) 0.0227(19) -0.0002(15) 0.0034(15) 0.0020(15)
N3 0.0198(17) 0.0305(19) 0.0177(18) 0.0043(15) 0.0009(14) -0.0002(14)
N4 0.0213(17) 0.0261(17) 0.0168(17) -0.0001(14) 0.0015(13) -0.0016(14)
N5 0.0214(18) 0.0313(18) 0.0185(18) -0.0024(14) -0.0010(15) -0.0048(15)
N6 0.0258(19) 0.032(2) 0.029(2) -0.0046(16) -0.0002(16) -0.0068(15)
C1 0.038(3) 0.066(3) 0.034(3) -0.010(2) 0.006(2) -0.013(3)
C2 0.050(3) 0.043(3) 0.026(3) -0.007(2) -0.001(2) -0.003(2)
C3 0.035(3) 0.046(3) 0.026(2) -0.004(2) 0.008(2) 0.002(2)
C4 0.032(2) 0.030(2) 0.025(2) -0.0051(18) 0.0028(19) 0.0016(18)
C5 0.026(2) 0.034(2) 0.021(2) -0.0041(19) 0.0005(18) -0.0045(18)
C6 0.0174(19) 0.033(2) 0.024(2) 0.0020(19) 0.0011(16) 0.0015(17)
C7 0.022(2) 0.046(3) 0.035(3) 0.007(2) 0.0012(18) 0.0007(19)
C8 0.022(2) 0.049(3) 0.042(3) 0.010(2) 0.007(2) 0.005(2)
C9 0.028(2) 0.030(2) 0.027(2) -0.0005(18) 0.0086(18) 0.0035(18)
C10 0.024(2) 0.026(2) 0.018(2) -0.0025(17) 0.0037(17) 0.0060(17)
C11 0.023(2) 0.027(2) 0.022(2) 0.0002(17) -0.0020(17) 0.0028(17)
C12 0.032(2) 0.034(2) 0.019(2) -0.0040(18) -0.0014(18) 0.002(2)
C13 0.032(2) 0.026(2) 0.024(2) -0.0064(18) 0.0010(19) -0.0013(18)
C14 0.029(2) 0.023(2) 0.025(2) 0.0009(17) -0.0015(18) -0.0004(17)
C15 0.0156(19) 0.026(2) 0.020(2) -0.0036(17) 0.0000(16) 0.0005(16)
C16 0.024(2) 0.026(2) 0.017(2) -0.0030(16) -0.0019(16) -0.0031(16)
C17 0.027(2) 0.0186(19) 0.019(2) 0.0016(16) -0.0043(18) -0.0023(16)
C18 0.021(2) 0.034(2) 0.033(2) -0.002(2) -0.0086(17) -0.0011(18)
C19 0.027(2) 0.051(3) 0.035(3) -0.014(2) -0.013(2) 0.006(2)
C20 0.032(3) 0.035(2) 0.046(3) -0.002(2) -0.005(2) -0.006(2)
C21 0.028(2) 0.041(3) 0.037(3) -0.001(2) -0.004(2) 0.006(2)
C22 0.025(2) 0.032(2) 0.018(2) -0.0043(17) 0.0010(17) -0.0061(17)
C23 0.028(3) 0.052(3) 0.051(3) -0.008(2) -0.012(2) -0.003(2)
C24 0.033(2) 0.038(3) 0.043(3) 0.000(2) 0.002(2) -0.013(2)
C25 0.033(2) 0.032(2) 0.031(3) -0.0009(19) 0.0032(19) 0.008(2)
C26 0.031(2) 0.026(2) 0.034(3) -0.0016(19) 0.000(2) 0.0044(18)
C27 0.036(3) 0.044(3) 0.046(3) 0.000(2) -0.006(2) 0.006(2)
C28 0.045(3) 0.051(3) 0.029(3) -0.003(2) -0.001(2) 0.002(2)

loop_
_atom_type_symbol
_atom_type_description
_atom_type_scat_dispersion_real
_atom_type_scat_dispersion_imag
_atom_type_scat_source
C C 0.0040 0.0020 'International Tables Vol C Tables 4.2.6.8 and 6.1.1.4'
H H 0.0000 0.0000 'International Tables Vol C Tables 4.2.6.8 and 6.1.1.4'
N N 0.0080 0.0040 'International Tables Vol C Tables 4.2.6.8 and 6.1.1.4'
O O 0.0140 0.0070 'International Tables Vol C Tables 4.2.6.8 and 6.1.1.4'

loop_
_geom_angle_atom_site_label_1
_geom_angle_atom_site_label_2
_geom_angle_atom_site_label_3
_geom_angle
C17 O6 C18 120.8(3)
C3 N1 C2 118.1(4)
C3 N1 C1 125.4(4)
C2 N1 C1 116.3(4)
C5 N2 C4 121.9(4)
C5 N2 H2 119(3)
C4 N2 H2 117(3)
C10 N3 C6 119.1(3)
C10 N3 H3 123(2)
C6 N3 H3 116(2)
C15 N4 C11 119.5(3)
C15 N4 C14 127.7(3)
C11 N4 C14 111.9(3)
C17 N5 C16 120.6(3)
C17 N5 H5 118(3)
C16 N5 H5 121(3)
C24 N6 C22 110.7(3)
C24 N6 C23 109.4(4)
C22 N6 C23 110.0(3)
N1 C1 H1A 109.5
N1 C1 H1B 109.5
H1A C1 H1B 109.5
N1 C1 H1C 109.5
H1A C1 H1C 109.5
H1B C1 H1C 109.5
N1 C2 H2A 109.5
N1 C2 H2B 109.5
H2A C2 H2B 109.5
N1 C2 H2C 109.5
H2A C2 H2C 109.5
H2B C2 H2C 109.5
O1 C3 N1 120.9(4)
O1 C3 C4 120.3(4)
N1 C3 C4 118.8(4)
N2 C4 C3 110.4(3)
N2 C4 C25 110.4(3)
C3 C4 C25 109.1(3)
N2 C4 H4 108.9
C3 C4 H4 108.9
C25 C4 H4 108.9
O2 C5 N2 123.2(4)
O2 C5 C6 120.5(4)
N2 C5 C6 116.2(4)
N3 C6 C5 112.5(3)
N3 C6 C9 116.5(3)
C5 C6 C9 111.6(3)
N3 C6 C7 115.5(3)
C5 C6 C7 110.4(3)
C9 C6 C7 88.1(3)
C8 C7 C6 89.4(3)
C8 C7 H7A 113.7
C6 C7 H7A 113.7
C8 C7 H7B 113.7
C6 C7 H7B 113.7
H7A C7 H7B 111.0
C9 C8 C7 89.3(3)
C9 C8 H8A 113.8
C7 C8 H8A 113.8
C9 C8 H8B 113.8
C7 C8 H8B 113.8
H8A C8 H8B 111.0
C8 C9 C6 89.5(3)
C8 C9 H9A 113.7
C6 C9 H9A 113.7
C8 C9 H9B 113.7
C6 C9 H9B 113.7
H9A C9 H9B 111.0
O3 C10 N3 121.4(4)
O3 C10 C11 119.5(3)
N3 C10 C11 119.0(3)
N4 C11 C10 115.4(3)
N4 C11 C12 104.1(3)
C10 C11 C12 110.9(3)
N4 C11 H11 108.8
C10 C11 H11 108.8
C12 C11 H11 108.8
C13 C12 C11 104.0(3)
C13 C12 H12A 111.0
C11 C12 H12A 111.0
C13 C12 H12B 111.0
C11 C12 H12B 111.0
H12A C12 H12B 109.0
C12 C13 C14 103.8(3)
C12 C13 H13A 111.0
C14 C13 H13A 111.0
C12 C13 H13B 111.0
C14 C13 H13B 111.0
H13A C13 H13B 109.0
N4 C14 C13 102.8(3)
N4 C14 H14A 111.2
C13 C14 H14A 111.2
N4 C14 H14B 111.2
C13 C14 H14B 111.2
H14A C14 H14B 109.1
O4 C15 N4 121.4(4)
O4 C15 C16 121.0(3)
N4 C15 C16 117.6(3)
N5 C16 C22 108.0(3)
N5 C16 C15 110.1(3)
C22 C16 C15 109.3(3)
N5 C16 H16 109.8
C22 C16 H16 109.8
C15 C16 H16 109.8
O5 C17 N5 124.5(4)
O5 C17 O6 125.3(4)
N5 C17 O6 110.2(3)
O6 C18 C19 102.0(3)
O6 C18 C20 108.1(3)
C19 C18 C20 111.3(4)
O6 C18 C21 111.5(3)
C19 C18 C21 109.8(3)
C20 C18 C21 113.5(4)
C18 C19 H19A 109.5
C18 C19 H19B 109.5
H19A C19 H19B 109.5
C18 C19 H19C 109.5
H19A C19 H19C 109.5
H19B C19 H19C 109.5
C18 C20 H20A 109.5
C18 C20 H20B 109.5
H20A C20 H20B 109.5
C18 C20 H20C 109.5
H20A C20 H20C 109.5
H20B C20 H20C 109.5
C18 C21 H21A 109.5
C18 C21 H21B 109.5
H21A C21 H21B 109.5
C18 C21 H21C 109.5
H21A C21 H21C 109.5
H21B C21 H21C 109.5
N6 C22 C16 111.5(3)
N6 C22 H22A 109.3
C16 C22 H22A 109.3
N6 C22 H22B 109.3
C16 C22 H22B 109.3
H22A C22 H22B 108.0
N6 C23 H23A 109.5
N6 C23 H23B 109.5
H23A C23 H23B 109.5
N6 C23 H23C 109.5
H23A C23 H23C 109.5
H23B C23 H23C 109.5
N6 C24 H24A 109.5
N6 C24 H24B 109.5
H24A C24 H24B 109.5
N6 C24 H24C 109.5
H24A C24 H24C 109.5
H24B C24 H24C 109.5
C26 C25 C4 115.1(3)
C26 C25 H25A 108.5
C4 C25 H25A 108.5
C26 C25 H25B 108.5
C4 C25 H25B 108.5
H25A C25 H25B 107.5
C28 C26 C25 113.2(4)
C28 C26 C27 110.0(4)
C25 C26 C27 110.0(4)
C28 C26 H26 107.8
C25 C26 H26 107.8
C27 C26 H26 107.8
C26 C27 H27A 109.5
C26 C27 H27B 109.5
H27A C27 H27B 109.5
C26 C27 H27C 109.5
H27A C27 H27C 109.5
H27B C27 H27C 109.5
C26 C28 H28A 109.5
C26 C28 H28B 109.5
H28A C28 H28B 109.5
C26 C28 H28C 109.5
H28A C28 H28C 109.5
H28B C28 H28C 109.5

loop_
_geom_bond_atom_site_label_1
_geom_bond_atom_site_label_2
_geom_bond_distance
O1 C3 1.209(6)
O2 C5 1.229(5)
O3 C10 1.231(5)
O4 C15 1.228(4)
O5 C17 1.222(5)
O6 C17 1.349(5)
O6 C18 1.482(5)
N1 C3 1.354(6)
N1 C2 1.461(5)
N1 C1 1.469(6)
N2 C5 1.354(5)
N2 C4 1.460(5)
N2 H2 0.94(3)
N3 C10 1.343(5)
N3 C6 1.451(5)
N3 H3 0.93(2)
N4 C15 1.353(5)
N4 C11 1.459(5)
N4 C14 1.482(5)
N5 C17 1.341(5)
N5 C16 1.453(5)
N5 H5 0.92(2)
N6 C24 1.450(6)
N6 C22 1.460(5)
N6 C23 1.468(6)
C1 H1A 0.9800
C1 H1B 0.9800
C1 H1C 0.9800
C2 H2A 0.9800
C2 H2B 0.9800
C2 H2C 0.9800
C3 C4 1.534(6)
C4 C25 1.536(6)
C4 H4 1.0000
C5 C6 1.533(6)
C6 C9 1.553(5)
C6 C7 1.555(6)
C7 C8 1.537(6)
C7 H7A 0.9900
C7 H7B 0.9900
C8 C9 1.537(6)
C8 H8A 0.9900
C8 H8B 0.9900
C9 H9A 0.9900
C9 H9B 0.9900
C10 C11 1.509(6)
C11 C12 1.543(5)
C11 H11 1.0000
C12 C13 1.518(6)
C12 H12A 0.9900
C12 H12B 0.9900
C13 C14 1.519(6)
C13 H13A 0.9900
C13 H13B 0.9900
C14 H14A 0.9900
C14 H14B 0.9900
C15 C16 1.534(5)
C16 C22 1.530(6)
C16 H16 1.0000
C18 C19 1.512(6)
C18 C20 1.519(6)
C18 C21 1.525(6)
C19 H19A 0.9800
C19 H19B 0.9800
C19 H19C 0.9800
C20 H20A 0.9800
C20 H20B 0.9800
C20 H20C 0.9800
C21 H21A 0.9800
C21 H21B 0.9800
C21 H21C 0.9800
C22 H22A 0.9900
C22 H22B 0.9900
C23 H23A 0.9800
C23 H23B 0.9800
C23 H23C 0.9800
C24 H24A 0.9800
C24 H24B 0.9800
C24 H24C 0.9800
C25 C26 1.516(6)
C25 H25A 0.9900
C25 H25B 0.9900
C26 C28 1.514(6)
C26 C27 1.536(6)
C26 H26 1.0000
C27 H27A 0.9800
C27 H27B 0.9800
C27 H27C 0.9800
C28 H28A 0.9800
C28 H28B 0.9800
C28 H28C 0.9800

loop_
_geom_hbond_atom_site_label_D
_geom_hbond_atom_site_label_H
_geom_hbond_atom_site_label_A
_geom_hbond_distance_DH
_geom_hbond_distance_HA
_geom_hbond_distance_DA
_geom_hbond_angle_DHA
_geom_hbond_site_symmetry_A
N2 H2 O4 0.94(3) 2.20(3) 3.107(4) 160(4) .
N3 H3 O5 0.93(2) 2.00(3) 2.891(4) 159(3) .
N5 H5 O3 0.92(2) 1.94(3) 2.840(4) 166(4) 2_345

loop_
_geom_torsion_atom_site_label_1
_geom_torsion_atom_site_label_2
_geom_torsion_atom_site_label_3
_geom_torsion_atom_site_label_4
_geom_torsion
C2 N1 C3 O1 -4.8(7)
C1 N1 C3 O1 169.8(5)
C2 N1 C3 C4 176.3(4)
C1 N1 C3 C4 -9.2(7)
C5 N2 C4 C3 -120.1(4)
C5 N2 C4 C25 119.1(4)
O1 C3 C4 N2 -81.4(6)
N1 C3 C4 N2 97.5(5)
O1 C3 C4 C25 40.2(6)
N1 C3 C4 C25 -140.9(4)
C4 N2 C5 O2 6.5(6)
C4 N2 C5 C6 -176.6(3)
C10 N3 C6 C5 67.0(4)
C10 N3 C6 C9 -63.7(5)
C10 N3 C6 C7 -165.0(3)
O2 C5 C6 N3 -154.4(4)
N2 C5 C6 N3 28.7(5)
O2 C5 C6 C9 -21.2(5)
N2 C5 C6 C9 161.8(3)
O2 C5 C6 C7 75.0(5)
N2 C5 C6 C7 -101.9(4)
N3 C6 C7 C8 133.1(4)
C5 C6 C7 C8 -97.8(4)
C9 C6 C7 C8 14.5(3)
C6 C7 C8 C9 -14.7(3)
C7 C8 C9 C6 14.7(3)
N3 C6 C9 C8 -132.2(4)
C5 C6 C9 C8 96.7(4)
C7 C6 C9 C8 -14.5(3)
C6 N3 C10 O3 6.5(5)
C6 N3 C10 C11 -176.1(3)
C15 N4 C11 C10 65.6(5)
C14 N4 C11 C10 -124.7(3)
C15 N4 C11 C12 -172.7(3)
C14 N4 C11 C12 -3.0(4)
O3 C10 C11 N4 -168.3(3)
N3 C10 C11 N4 14.3(5)
O3 C10 C11 C12 73.8(4)
N3 C10 C11 C12 -103.6(4)
N4 C11 C12 C13 24.3(4)
C10 C11 C12 C13 148.9(3)
C11 C12 C13 C14 -36.3(4)
C15 N4 C14 C13 149.3(4)
C11 N4 C14 C13 -19.3(4)
C12 C13 C14 N4 33.8(4)
C11 N4 C15 O4 -2.1(5)
C14 N4 C15 O4 -170.0(4)
C11 N4 C15 C16 178.6(3)
C14 N4 C15 C16 10.7(6)
C17 N5 C16 C22 -174.2(3)
C17 N5 C16 C15 -55.0(5)
O4 C15 C16 N5 -46.3(5)
N4 C15 C16 N5 133.0(3)
O4 C15 C16 C22 72.2(4)
N4 C15 C16 C22 -108.5(4)
C16 N5 C17 O5 9.5(6)
C16 N5 C17 O6 -169.4(3)
C18 O6 C17 O5 12.7(5)
C18 O6 C17 N5 -168.4(3)
C17 O6 C18 C19 -177.4(3)
C17 O6 C18 C20 65.2(4)
C17 O6 C18 C21 -60.3(5)
C24 N6 C22 C16 84.6(4)
C23 N6 C22 C16 -154.3(4)
N5 C16 C22 N6 -168.8(3)
C15 C16 C22 N6 71.4(4)
N2 C4 C25 C26 -55.3(5)
C3 C4 C25 C26 -176.9(4)
C4 C25 C26 C28 -57.8(5)
C4 C25 C26 C27 178.7(4)
